data_4118107
loop_
_publ_author_name
'Ashley M. Wright'
'Guang Wu'
'Trevor W. Hayton'

_publ_section_title
;
 Formation of N2O from a Nickel Nitrosyl: Isolation of the cis-[N2O2]2-
 Intermediate
;
_journal_name_full 'Journal of the American Chemical Society'
_journal_page_first 9930
_journal_page_last 9933
_journal_paper_doi 10.1021/ja304204q
_journal_volume 134
_journal_year 2012
_chemical_formula_sum 'C53 H52 Cl6 F12 N8 Ni2 O4 P2'
_chemical_formula_weight 1485.09
_chemical_name_systematic
; 
 acetylacetonate bis(bipyridine) nickel (II) hexafluorophosphate 
;
_space_group_IT_number 14
_symmetry_cell_setting monoclinic
_symmetry_space_group_name_Hall '-P 2ybc'
_symmetry_space_group_name_H-M 'P 1 21/c 1'
_atom_sites_solution_hydrogens geom
_atom_sites_solution_primary direct
_atom_sites_solution_secondary difmap
_audit_creation_method SHELXL-97
_cell_angle_alpha 90.00
_cell_angle_beta 104.340(3)
_cell_angle_gamma 90.00
_cell_formula_units_Z 4
_cell_length_a 11.7637(18)
_cell_length_b 30.291(5)
_cell_length_c 18.027(3)
_cell_measurement_temperature 100(2)
_cell_volume 6223.5(17)
_computing_structure_refinement 'SHELXL-97 (Sheldrick, 2008)'
_computing_structure_solution 'SHELXS-97 (Sheldrick, 2008)'
_diffrn_ambient_temperature 100(2)
_diffrn_measured_fraction_theta_full 0.998
_diffrn_measured_fraction_theta_max 0.998
_diffrn_radiation_monochromator graphite
_diffrn_radiation_source 'fine-focus sealed tube'
_diffrn_radiation_type MoK\a
_diffrn_radiation_wavelength 0.71073
_diffrn_reflns_av_R_equivalents 0.0610
_diffrn_reflns_av_sigmaI/netI 0.0386
_diffrn_reflns_limit_h_max 13
_diffrn_reflns_limit_h_min -10
_diffrn_reflns_limit_k_max 35
_diffrn_reflns_limit_k_min -35
_diffrn_reflns_limit_l_max 21
_diffrn_reflns_limit_l_min -21
_diffrn_reflns_number 78821
_diffrn_reflns_theta_full 24.83
_diffrn_reflns_theta_max 24.83
_diffrn_reflns_theta_min 1.34
_exptl_absorpt_coefficient_mu 1.001
_exptl_absorpt_correction_T_max 0.9517
_exptl_absorpt_correction_T_min 0.7951
_exptl_absorpt_correction_type multi-scan
_exptl_absorpt_process_details sadabs
_exptl_crystal_colour 'pale yellow'
_exptl_crystal_density_diffrn 1.585
_exptl_crystal_description needle
_exptl_crystal_F_000 3016
_exptl_crystal_size_max 0.24
_exptl_crystal_size_mid 0.05
_exptl_crystal_size_min 0.05
_refine_diff_density_max 0.708
_refine_diff_density_min -1.019
_refine_diff_density_rms 0.079
_refine_ls_extinction_method none
_refine_ls_goodness_of_fit_ref 1.084
_refine_ls_hydrogen_treatment constr
_refine_ls_matrix_type full
_refine_ls_number_parameters 788
_refine_ls_number_reflns 10737
_refine_ls_number_restraints 0
_refine_ls_restrained_S_all 1.084
_refine_ls_R_factor_all 0.0665
_refine_ls_R_factor_gt 0.0470
_refine_ls_shift/su_max 0.002
_refine_ls_shift/su_mean 0.000
_refine_ls_structure_factor_coef Fsqd
_refine_ls_weighting_details 'calc w=1/[\s^2^(Fo^2^)+(0.1000P)^2^+0.0000P] where P=(Fo^2^+2Fc^2^)/3'
_refine_ls_weighting_scheme calc
_refine_ls_wR_factor_gt 0.1389
_refine_ls_wR_factor_ref 0.1511
_reflns_number_gt 8420
_reflns_number_total 10737
_reflns_threshold_expression >2sigma(I)
_cod_data_source_file ja304204q_si_001_5.cif
_cod_data_source_block complex_6
_cod_original_cell_volume 6223.2(16)
_cod_database_code 4118107

loop_
_symmetry_equiv_pos_as_xyz
'x, y, z'
'-x, y+1/2, -z+1/2'
'-x, -y, -z'
'x, -y-1/2, z-1/2'

loop_
_atom_site_label
_atom_site_type_symbol
_atom_site_fract_x
_atom_site_fract_y
_atom_site_fract_z
_atom_site_U_iso_or_equiv
_atom_site_adp_type
_atom_site_occupancy
_atom_site_symmetry_multiplicity
_atom_site_calc_flag
_atom_site_refinement_flags
Ni1 Ni 0.43488(4) 0.130366(14) 0.35121(3) 0.01440(13) Uani 1 1 d .
Ni2 Ni 0.07447(4) 0.120601(15) 0.66964(3) 0.01434(13) Uani 1 1 d .
F6 F 0.9895(2) 0.10383(8) 0.22421(15) 0.0377(6) Uani 1 1 d .
O3 O -0.0312(2) 0.08292(8) 0.58635(14) 0.0173(5) Uani 1 1 d .
P1 P 0.87593(9) 0.13254(3) 0.22273(6) 0.0229(2) Uani 1 1 d .
P2 P 0.62074(9) 0.11391(3) 0.80026(6) 0.0221(2) Uani 1 1 d .
F1 F 0.8416(2) 0.09953(8) 0.28310(14) 0.0377(6) Uani 1 1 d .
F10 F 0.6521(2) 0.08643(8) 0.73249(14) 0.0384(6) Uani 1 1 d .
O1 O 0.5410(2) 0.08926(8) 0.42743(14) 0.0182(5) Uani 1 1 d .
O2 O 0.3970(2) 0.16750(8) 0.43678(14) 0.0180(5) Uani 1 1 d .
O4 O 0.1137(2) 0.16199(8) 0.58994(14) 0.0186(6) Uani 1 1 d .
F12 F 0.6999(2) 0.08084(8) 0.86136(14) 0.0342(6) Uani 1 1 d .
F4 F 0.80078(19) 0.10297(8) 0.15363(13) 0.0315(6) Uani 1 1 d .
F9 F 0.5418(2) 0.14709(8) 0.73926(13) 0.0346(6) Uani 1 1 d .
F7 F 0.5909(2) 0.14139(8) 0.86831(14) 0.0392(6) Uani 1 1 d .
F3 F 0.7605(2) 0.16152(8) 0.22123(15) 0.0359(6) Uani 1 1 d .
F2 F 0.9493(2) 0.16258(8) 0.29126(14) 0.0373(6) Uani 1 1 d .
F5 F 0.9077(2) 0.16596(8) 0.16226(13) 0.0306(5) Uani 1 1 d .
C47 C -0.0105(3) 0.12709(12) 0.4810(2) 0.0166(8) Uani 1 1 d .
H47 H -0.0386 0.1298 0.4270 0.020 Uiso 1 1 calc R
C48 C 0.0651(3) 0.16003(12) 0.5179(2) 0.0166(8) Uani 1 1 d .
N2 N 0.3430(2) 0.17505(10) 0.27199(17) 0.0178(7) Uani 1 1 d .
F8 F 0.7327(2) 0.14461(8) 0.80507(16) 0.0397(6) Uani 1 1 d .
N6 N 0.0476(2) 0.07384(9) 0.74866(17) 0.0166(6) Uani 1 1 d .
N3 N 0.4588(2) 0.08797(10) 0.26561(17) 0.0174(7) Uani 1 1 d .
N4 N 0.3014(2) 0.08529(10) 0.34751(17) 0.0165(6) Uani 1 1 d .
F11 F 0.5089(2) 0.08332(8) 0.79580(16) 0.0399(6) Uani 1 1 d .
C5 C 0.5272(3) 0.21297(12) 0.3084(2) 0.0173(8) Uani 1 1 d .
N5 N 0.2070(2) 0.07610(10) 0.66782(17) 0.0169(6) Uani 1 1 d .
N1 N 0.5648(2) 0.17583(10) 0.34858(17) 0.0165(6) Uani 1 1 d .
N8 N -0.0566(3) 0.16412(10) 0.67849(17) 0.0176(7) Uani 1 1 d .
C18 C 0.1625(3) 0.01252(12) 0.3562(2) 0.0218(8) Uani 1 1 d .
H18 H 0.1152 -0.0125 0.3594 0.026 Uiso 1 1 calc R
C45 C -0.1662(3) 0.16413(13) 0.6339(2) 0.0220(8) Uani 1 1 d .
H45 H -0.1915 0.1394 0.6015 0.026 Uiso 1 1 calc R
C16 C 0.3050(3) 0.04925(12) 0.3043(2) 0.0175(8) Uani 1 1 d .
C6 C 0.4038(3) 0.21129(12) 0.2614(2) 0.0172(8) Uani 1 1 d .
C25 C 0.4138(3) 0.19412(12) 0.5626(2) 0.0220(8) Uani 1 1 d .
H25A H 0.4101 0.2237 0.5402 0.033 Uiso 1 1 calc R
H25B H 0.4748 0.1934 0.6107 0.033 Uiso 1 1 calc R
H25C H 0.3378 0.1868 0.5725 0.033 Uiso 1 1 calc R
C11 C 0.5361(3) 0.09267(13) 0.2232(2) 0.0211(8) Uani 1 1 d .
H11 H 0.5854 0.1180 0.2310 0.025 Uiso 1 1 calc R
C29 C 0.2659(3) 0.00098(12) 0.6953(2) 0.0208(8) Uani 1 1 d .
H29 H 0.2594 -0.0258 0.7214 0.025 Uiso 1 1 calc R
C10 C 0.2306(3) 0.17118(12) 0.2306(2) 0.0214(8) Uani 1 1 d .
H10 H 0.1874 0.1457 0.2377 0.026 Uiso 1 1 calc R
C22 C 0.5153(3) 0.12561(12) 0.5391(2) 0.0193(8) Uani 1 1 d .
H22 H 0.5391 0.1244 0.5934 0.023 Uiso 1 1 calc R
C46 C -0.0496(3) 0.09037(12) 0.5151(2) 0.0176(8) Uani 1 1 d .
C41 C -0.0206(3) 0.19895(12) 0.7250(2) 0.0174(8) Uani 1 1 d .
C35 C -0.0309(3) 0.07612(13) 0.7908(2) 0.0219(8) Uani 1 1 d .
H35 H -0.0771 0.1021 0.7878 0.026 Uiso 1 1 calc R
C36 C 0.2784(3) 0.15778(13) 0.7956(2) 0.0221(8) Uani 1 1 d .
H36 H 0.3228 0.1336 0.7845 0.027 Uiso 1 1 calc R
C13 C 0.4747(4) 0.02553(13) 0.1567(2) 0.0273(9) Uani 1 1 d .
H13 H 0.4801 0.0041 0.1192 0.033 Uiso 1 1 calc R
C43 C -0.2065(3) 0.23433(13) 0.6796(2) 0.0276(9) Uani 1 1 d .
H43 H -0.2578 0.2586 0.6794 0.033 Uiso 1 1 calc R
C7 C 0.3539(3) 0.24428(13) 0.2104(2) 0.0222(8) Uani 1 1 d .
H7 H 0.3982 0.2696 0.2042 0.027 Uiso 1 1 calc R
C27 C 0.3499(3) 0.04365(13) 0.6108(2) 0.0242(9) Uani 1 1 d .
H27 H 0.4013 0.0466 0.5779 0.029 Uiso 1 1 calc R
C1 C 0.6746(3) 0.17480(13) 0.3925(2) 0.0223(8) Uani 1 1 d .
H1 H 0.7012 0.1486 0.4205 0.027 Uiso 1 1 calc R
C20 C 0.2284(3) 0.08536(13) 0.3943(2) 0.0213(8) Uani 1 1 d .
H20 H 0.2253 0.1108 0.4245 0.026 Uiso 1 1 calc R
C26 C 0.2813(3) 0.07883(12) 0.6229(2) 0.0203(8) Uani 1 1 d .
H26 H 0.2875 0.1061 0.5980 0.024 Uiso 1 1 calc R
C9 C 0.1759(3) 0.20265(14) 0.1785(2) 0.0266(9) Uani 1 1 d .
H9 H 0.0969 0.1987 0.1502 0.032 Uiso 1 1 calc R
C4 C 0.5998(3) 0.24962(13) 0.3121(2) 0.0237(9) Uani 1 1 d .
H4 H 0.5720 0.2754 0.2834 0.028 Uiso 1 1 calc R
C32 C 0.1012(3) 0.00206(13) 0.7990(2) 0.0222(8) Uani 1 1 d .
H32 H 0.1489 -0.0234 0.8012 0.027 Uiso 1 1 calc R
C23 C 0.4426(3) 0.16095(12) 0.5074(2) 0.0160(8) Uani 1 1 d .
C49 C -0.1231(3) 0.05668(13) 0.4617(2) 0.0230(8) Uani 1 1 d .
H49A H -0.1110 0.0274 0.4854 0.034 Uiso 1 1 calc R
H49B H -0.0996 0.0562 0.4132 0.034 Uiso 1 1 calc R
H49C H -0.2062 0.0647 0.4520 0.034 Uiso 1 1 calc R
C17 C 0.2364(3) 0.01225(12) 0.3078(2) 0.0202(8) Uani 1 1 d .
H17 H 0.2406 -0.0129 0.2772 0.024 Uiso 1 1 calc R
C42 C -0.0940(3) 0.23470(12) 0.7268(2) 0.0225(8) Uani 1 1 d .
H42 H -0.0674 0.2590 0.7598 0.027 Uiso 1 1 calc R
C30 C 0.1993(3) 0.03753(12) 0.7042(2) 0.0171(8) Uani 1 1 d .
C34 C -0.0478(3) 0.04241(14) 0.8384(2) 0.0268(9) Uani 1 1 d .
H34 H -0.1036 0.0452 0.8683 0.032 Uiso 1 1 calc R
C19 C 0.1577(3) 0.04974(13) 0.4002(2) 0.0240(9) Uani 1 1 d .
H19 H 0.1068 0.0507 0.4337 0.029 Uiso 1 1 calc R
C15 C 0.3882(3) 0.05214(12) 0.2539(2) 0.0165(8) Uani 1 1 d .
C40 C 0.1028(3) 0.19660(12) 0.7720(2) 0.0171(8) Uani 1 1 d .
C21 C 0.5567(3) 0.09193(12) 0.4995(2) 0.0183(8) Uani 1 1 d .
C31 C 0.1139(3) 0.03725(12) 0.7528(2) 0.0180(8) Uani 1 1 d .
C2 C 0.7514(3) 0.20999(13) 0.3990(2) 0.0259(9) Uani 1 1 d .
H2 H 0.8289 0.2081 0.4307 0.031 Uiso 1 1 calc R
C14 C 0.3945(3) 0.02042(13) 0.2001(2) 0.0233(9) Uani 1 1 d .
H14 H 0.3442 -0.0046 0.1931 0.028 Uiso 1 1 calc R
C8 C 0.2372(3) 0.23973(13) 0.1682(2) 0.0269(9) Uani 1 1 d .
H8 H 0.2012 0.2620 0.1330 0.032 Uiso 1 1 calc R
N7 N 0.1653(2) 0.16213(10) 0.75582(17) 0.0175(7) Uani 1 1 d .
C44 C -0.2436(3) 0.19825(13) 0.6328(2) 0.0256(9) Uani 1 1 d .
H44 H -0.3209 0.1971 0.6007 0.031 Uiso 1 1 calc R
C12 C 0.5475(3) 0.06204(13) 0.1680(2) 0.0223(8) Uani 1 1 d .
H12 H 0.6037 0.0661 0.1388 0.027 Uiso 1 1 calc R
C33 C 0.0195(3) 0.00403(14) 0.8416(2) 0.0279(9) Uani 1 1 d .
H33 H 0.0088 -0.0202 0.8726 0.033 Uiso 1 1 calc R
C28 C 0.3420(3) 0.00393(13) 0.6478(2) 0.0241(9) Uani 1 1 d .
H28 H 0.3879 -0.0208 0.6406 0.029 Uiso 1 1 calc R
C50 C 0.0955(3) 0.19709(12) 0.4700(2) 0.0228(8) Uani 1 1 d .
H50A H 0.0910 0.2254 0.4956 0.034 Uiso 1 1 calc R
H50B H 0.0398 0.1972 0.4196 0.034 Uiso 1 1 calc R
H50C H 0.1752 0.1928 0.4639 0.034 Uiso 1 1 calc R
C24 C 0.6274(3) 0.05536(13) 0.5466(2) 0.0234(8) Uani 1 1 d .
H24A H 0.6072 0.0271 0.5201 0.035 Uiso 1 1 calc R
H24B H 0.6095 0.0540 0.5968 0.035 Uiso 1 1 calc R
H24C H 0.7113 0.0612 0.5533 0.035 Uiso 1 1 calc R
C3 C 0.7121(3) 0.24806(13) 0.3580(2) 0.0283(9) Uani 1 1 d .
H3 H 0.7624 0.2729 0.3615 0.034 Uiso 1 1 calc R
Cl1 Cl 0.61064(11) 0.21092(4) 0.01248(7) 0.0468(3) Uani 1 1 d .
Cl2 Cl 0.42509(12) 0.16897(4) 0.06961(8) 0.0512(3) Uani 1 1 d .
C51 C 0.5596(4) 0.16122(16) 0.0443(3) 0.0395(11) Uani 1 1 d .
H51A H 0.5491 0.1388 0.0032 0.047 Uiso 1 1 calc R
H51B H 0.6191 0.1500 0.0892 0.047 Uiso 1 1 calc R
Cl3 Cl 0.37035(12) 0.06383(5) 0.93096(9) 0.0585(4) Uani 1 1 d .
Cl4 Cl 0.23528(18) 0.00532(7) 1.00545(10) 0.1100(9) Uani 1 1 d .
C52 C 0.2621(5) 0.0597(2) 0.9815(3) 0.0648(17) Uani 1 1 d .
H52A H 0.1883 0.0726 0.9502 0.078 Uiso 1 1 calc R
H52B H 0.2862 0.0774 1.0291 0.078 Uiso 1 1 calc R
C39 C 0.1517(3) 0.22718(13) 0.8276(2) 0.0231(9) Uani 1 1 d .
H39 H 0.1063 0.2513 0.8378 0.028 Uiso 1 1 calc R
C37 C 0.3314(3) 0.18740(14) 0.8520(2) 0.0258(9) Uani 1 1 d .
H37 H 0.4110 0.1835 0.8791 0.031 Uiso 1 1 calc R
C38 C 0.2681(3) 0.22251(14) 0.8684(2) 0.0269(9) Uani 1 1 d .
H38 H 0.3030 0.2432 0.9069 0.032 Uiso 1 1 calc R
Cl6 Cl 0.99152(14) 0.18002(6) 0.95122(11) 0.0836(6) Uani 1 1 d .
Cl5 Cl 0.99673(17) 0.09536(5) 1.02496(9) 0.0716(5) Uani 1 1 d .
C53 C 0.9098(4) 0.14118(17) 0.9886(3) 0.0466(13) Uani 1 1 d .
H53A H 0.8802 0.1550 1.0299 0.056 Uiso 1 1 calc R
H53B H 0.8415 0.1315 0.9478 0.056 Uiso 1 1 calc R

loop_
_atom_site_aniso_label
_atom_site_aniso_U_11
_atom_site_aniso_U_22
_atom_site_aniso_U_33
_atom_site_aniso_U_23
_atom_site_aniso_U_13
_atom_site_aniso_U_12
Ni1 0.0139(2) 0.0125(2) 0.0168(3) 0.00073(18) 0.00375(18) 0.00006(17)
Ni2 0.0128(2) 0.0129(2) 0.0168(3) -0.00111(18) 0.00277(18) 0.00066(17)
F6 0.0274(13) 0.0274(13) 0.0537(17) 0.0010(12) 0.0014(12) 0.0027(10)
O3 0.0174(13) 0.0175(13) 0.0177(14) 0.0001(11) 0.0055(10) -0.0012(10)
P1 0.0254(5) 0.0195(5) 0.0229(6) 0.0013(4) 0.0044(4) -0.0037(4)
P2 0.0224(5) 0.0195(5) 0.0232(6) -0.0029(4) 0.0034(4) 0.0037(4)
F1 0.0537(16) 0.0260(13) 0.0337(14) 0.0069(11) 0.0112(12) -0.0105(12)
F10 0.0506(16) 0.0348(14) 0.0311(14) -0.0094(11) 0.0123(12) 0.0120(12)
O1 0.0209(13) 0.0187(14) 0.0161(14) 0.0003(11) 0.0066(11) 0.0014(10)
O2 0.0160(12) 0.0163(13) 0.0207(15) -0.0010(11) 0.0027(11) 0.0018(10)
O4 0.0169(13) 0.0177(13) 0.0193(15) 0.0014(11) 0.0012(11) -0.0007(10)
F12 0.0353(13) 0.0265(13) 0.0344(14) 0.0035(11) -0.0032(11) 0.0077(10)
F4 0.0306(13) 0.0276(13) 0.0312(14) -0.0062(10) -0.0023(10) -0.0045(10)
F9 0.0415(14) 0.0273(13) 0.0300(14) 0.0023(11) -0.0005(11) 0.0115(11)
F7 0.0505(16) 0.0378(15) 0.0316(15) -0.0055(12) 0.0144(12) 0.0124(12)
F3 0.0342(14) 0.0259(13) 0.0514(17) 0.0010(11) 0.0179(12) 0.0012(10)
F2 0.0501(15) 0.0294(14) 0.0266(14) -0.0010(11) -0.0012(11) -0.0137(12)
F5 0.0387(14) 0.0300(13) 0.0246(13) 0.0042(10) 0.0108(11) -0.0050(11)
C47 0.0182(18) 0.0182(19) 0.0115(18) 0.0015(14) -0.0002(14) -0.0014(15)
C48 0.0144(17) 0.0156(19) 0.019(2) 0.0020(15) 0.0028(15) 0.0069(14)
N2 0.0147(15) 0.0180(16) 0.0207(17) -0.0026(13) 0.0043(13) -0.0011(12)
F8 0.0306(13) 0.0310(14) 0.0585(18) -0.0020(13) 0.0132(12) -0.0042(11)
N6 0.0155(15) 0.0149(16) 0.0181(16) -0.0021(13) 0.0017(12) -0.0009(12)
N3 0.0146(15) 0.0182(16) 0.0178(17) 0.0032(13) 0.0010(13) 0.0042(12)
N4 0.0151(15) 0.0158(16) 0.0183(17) 0.0004(13) 0.0035(13) -0.0007(12)
F11 0.0289(13) 0.0298(14) 0.0590(18) -0.0001(12) 0.0070(12) -0.0035(11)
C5 0.0189(18) 0.0164(19) 0.019(2) 0.0000(15) 0.0091(15) 0.0028(15)
N5 0.0142(15) 0.0166(16) 0.0189(17) -0.0012(13) 0.0021(12) -0.0003(12)
N1 0.0159(15) 0.0144(16) 0.0188(17) 0.0003(13) 0.0037(12) 0.0015(12)
N8 0.0169(15) 0.0145(16) 0.0210(17) -0.0006(13) 0.0037(13) 0.0004(12)
C18 0.0157(19) 0.016(2) 0.030(2) 0.0050(16) -0.0006(16) -0.0018(15)
C45 0.0162(19) 0.021(2) 0.028(2) -0.0014(17) 0.0032(16) -0.0022(15)
C16 0.0141(17) 0.0165(19) 0.020(2) 0.0024(15) 0.0011(15) 0.0031(14)
C6 0.0154(18) 0.0177(19) 0.020(2) -0.0002(15) 0.0073(15) 0.0024(15)
C25 0.0199(19) 0.021(2) 0.024(2) -0.0023(16) 0.0029(16) -0.0004(15)
C11 0.0188(19) 0.022(2) 0.023(2) 0.0045(16) 0.0056(16) 0.0018(15)
C29 0.0172(19) 0.018(2) 0.024(2) -0.0012(16) -0.0019(15) 0.0014(15)
C10 0.0161(19) 0.020(2) 0.027(2) -0.0013(16) 0.0029(16) -0.0016(15)
C22 0.0168(18) 0.022(2) 0.018(2) -0.0002(16) 0.0024(15) 0.0007(15)
C46 0.0140(18) 0.018(2) 0.020(2) -0.0014(15) 0.0028(15) 0.0027(14)
C41 0.0159(18) 0.020(2) 0.017(2) 0.0020(15) 0.0046(15) -0.0014(15)
C35 0.0180(19) 0.027(2) 0.021(2) -0.0045(17) 0.0044(16) -0.0006(16)
C36 0.0180(19) 0.025(2) 0.021(2) 0.0013(16) 0.0006(16) 0.0033(16)
C13 0.034(2) 0.025(2) 0.021(2) -0.0055(17) 0.0034(18) 0.0064(18)
C43 0.023(2) 0.022(2) 0.039(3) 0.0025(18) 0.0093(18) 0.0106(16)
C7 0.025(2) 0.023(2) 0.021(2) 0.0075(16) 0.0092(16) 0.0024(16)
C27 0.0151(18) 0.025(2) 0.034(2) -0.0048(18) 0.0078(16) 0.0001(16)
C1 0.0174(19) 0.022(2) 0.027(2) -0.0009(17) 0.0049(16) 0.0016(16)
C20 0.0174(19) 0.021(2) 0.026(2) -0.0017(16) 0.0080(16) 0.0011(15)
C26 0.0186(19) 0.021(2) 0.023(2) 0.0002(16) 0.0081(16) -0.0013(15)
C9 0.0185(19) 0.031(2) 0.028(2) 0.0045(18) 0.0015(17) 0.0040(17)
C4 0.026(2) 0.020(2) 0.028(2) 0.0038(17) 0.0116(17) -0.0008(16)
C32 0.0214(19) 0.019(2) 0.024(2) 0.0015(16) 0.0012(16) -0.0003(16)
C23 0.0094(16) 0.0175(19) 0.021(2) -0.0022(15) 0.0046(14) -0.0042(14)
C49 0.0201(19) 0.022(2) 0.027(2) -0.0055(17) 0.0061(16) -0.0088(16)
C17 0.0201(19) 0.0133(19) 0.023(2) 0.0032(15) -0.0028(16) 0.0011(15)
C42 0.022(2) 0.016(2) 0.029(2) -0.0010(16) 0.0063(17) 0.0018(15)
C30 0.0130(17) 0.0172(19) 0.0175(19) -0.0012(15) -0.0031(14) -0.0008(14)
C34 0.023(2) 0.037(2) 0.021(2) -0.0015(18) 0.0060(16) -0.0061(18)
C19 0.0131(18) 0.029(2) 0.031(2) 0.0039(18) 0.0073(16) 0.0008(16)
C15 0.0130(17) 0.0145(18) 0.019(2) 0.0023(15) -0.0013(14) 0.0020(14)
C40 0.0150(18) 0.019(2) 0.018(2) 0.0012(15) 0.0043(15) -0.0007(15)
C21 0.0116(17) 0.019(2) 0.025(2) 0.0049(16) 0.0060(15) -0.0003(14)
C31 0.0149(17) 0.020(2) 0.0153(19) -0.0026(15) -0.0027(14) -0.0012(15)
C2 0.0153(19) 0.029(2) 0.033(2) -0.0019(18) 0.0038(17) -0.0038(16)
C14 0.023(2) 0.019(2) 0.026(2) -0.0062(17) 0.0031(17) -0.0009(16)
C8 0.030(2) 0.029(2) 0.023(2) 0.0101(17) 0.0079(18) 0.0099(18)
N7 0.0152(15) 0.0205(17) 0.0159(16) 0.0020(13) 0.0024(12) 0.0009(12)
C44 0.0132(18) 0.026(2) 0.035(2) -0.0001(18) 0.0020(16) 0.0016(16)
C12 0.0234(19) 0.029(2) 0.015(2) 0.0032(16) 0.0073(15) 0.0059(17)
C33 0.029(2) 0.028(2) 0.024(2) 0.0064(18) 0.0034(17) -0.0063(18)
C28 0.0134(18) 0.023(2) 0.032(2) -0.0073(17) -0.0013(16) 0.0017(15)
C50 0.0204(19) 0.022(2) 0.023(2) 0.0051(17) 0.0008(16) -0.0029(16)
C24 0.023(2) 0.025(2) 0.022(2) 0.0052(17) 0.0059(16) 0.0082(16)
C3 0.023(2) 0.024(2) 0.039(3) -0.0016(19) 0.0108(19) -0.0059(17)
Cl1 0.0585(8) 0.0412(7) 0.0360(7) -0.0056(5) 0.0029(6) -0.0137(6)
Cl2 0.0663(9) 0.0492(8) 0.0447(8) 0.0108(6) 0.0266(6) 0.0171(6)
C51 0.045(3) 0.040(3) 0.030(3) 0.003(2) 0.003(2) 0.006(2)
Cl3 0.0576(8) 0.0508(8) 0.0687(10) -0.0027(7) 0.0189(7) 0.0029(6)
Cl4 0.1235(16) 0.1140(16) 0.0587(11) 0.0415(10) -0.0412(10) -0.0780(13)
C52 0.055(3) 0.082(5) 0.053(4) 0.010(3) 0.006(3) -0.020(3)
C39 0.023(2) 0.023(2) 0.023(2) -0.0092(17) 0.0057(16) 0.0009(16)
C37 0.0192(19) 0.034(2) 0.021(2) 0.0000(18) -0.0018(16) -0.0016(17)
C38 0.027(2) 0.030(2) 0.022(2) -0.0079(18) 0.0017(17) -0.0032(17)
Cl6 0.0658(10) 0.0749(11) 0.0951(13) 0.0412(10) -0.0085(9) -0.0294(9)
Cl5 0.1178(14) 0.0509(9) 0.0576(9) 0.0096(7) 0.0437(9) 0.0146(9)
C53 0.051(3) 0.055(3) 0.032(3) 0.000(2) 0.006(2) -0.010(3)

loop_
_atom_type_symbol
_atom_type_description
_atom_type_scat_dispersion_real
_atom_type_scat_dispersion_imag
_atom_type_scat_source
C C 0.0033 0.0016 'International Tables Vol C Tables 4.2.6.8 and 6.1.1.4'
H H 0.0000 0.0000 'International Tables Vol C Tables 4.2.6.8 and 6.1.1.4'
N N 0.0061 0.0033 'International Tables Vol C Tables 4.2.6.8 and 6.1.1.4'
O O 0.0106 0.0060 'International Tables Vol C Tables 4.2.6.8 and 6.1.1.4'
F F 0.0171 0.0103 'International Tables Vol C Tables 4.2.6.8 and 6.1.1.4'
P P 0.1023 0.0942 'International Tables Vol C Tables 4.2.6.8 and 6.1.1.4'
Ni Ni 0.3393 1.1124 'International Tables Vol C Tables 4.2.6.8 and 6.1.1.4'
Cl Cl 0.1484 0.1585 'International Tables Vol C Tables 4.2.6.8 and 6.1.1.4'

loop_
_geom_angle_atom_site_label_1
_geom_angle_atom_site_label_2
_geom_angle_atom_site_label_3
_geom_angle
O1 Ni1 O2 92.25(10)
O1 Ni1 N2 174.00(11)
O2 Ni1 N2 89.22(11)
O1 Ni1 N1 95.14(11)
O2 Ni1 N1 87.23(11)
N2 Ni1 N1 79.12(11)
O1 Ni1 N4 87.24(11)
O2 Ni1 N4 94.68(11)
N2 Ni1 N4 98.44(12)
N1 Ni1 N4 176.90(12)
O1 Ni1 N3 87.14(11)
O2 Ni1 N3 173.70(11)
N2 Ni1 N3 92.03(12)
N1 Ni1 N3 99.07(12)
N4 Ni1 N3 79.03(12)
O3 Ni2 O4 91.62(10)
O3 Ni2 N8 94.79(11)
O4 Ni2 N8 88.04(11)
O3 Ni2 N5 87.01(11)
O4 Ni2 N5 94.95(11)
N8 Ni2 N5 176.47(12)
O3 Ni2 N7 173.78(11)
O4 Ni2 N7 89.44(11)
N8 Ni2 N7 79.12(12)
N5 Ni2 N7 99.00(11)
O3 Ni2 N6 87.42(11)
O4 Ni2 N6 173.99(11)
N8 Ni2 N6 97.95(12)
N5 Ni2 N6 79.08(12)
N7 Ni2 N6 92.15(12)
C46 O3 Ni2 124.4(2)
F6 P1 F5 91.16(14)
F6 P1 F1 89.98(14)
F5 P1 F1 178.85(15)
F6 P1 F2 90.45(14)
F5 P1 F2 89.64(13)
F1 P1 F2 90.51(13)
F6 P1 F4 90.40(13)
F5 P1 F4 90.07(13)
F1 P1 F4 89.76(13)
F2 P1 F4 179.11(15)
F6 P1 F3 179.83(15)
F5 P1 F3 88.98(13)
F1 P1 F3 89.89(14)
F2 P1 F3 89.66(14)
F4 P1 F3 89.49(13)
F7 P2 F10 179.38(16)
F7 P2 F11 90.34(15)
F10 P2 F11 90.16(14)
F7 P2 F8 89.43(15)
F10 P2 F8 90.07(14)
F11 P2 F8 179.76(17)
F7 P2 F9 90.00(13)
F10 P2 F9 90.37(14)
F11 P2 F9 89.97(14)
F8 P2 F9 90.10(14)
F7 P2 F12 89.94(14)
F10 P2 F12 89.70(14)
F11 P2 F12 90.19(14)
F8 P2 F12 89.74(14)
F9 P2 F12 179.83(17)
C21 O1 Ni1 124.1(2)
C23 O2 Ni1 123.6(2)
C48 O4 Ni2 124.1(2)
C48 C47 C46 126.8(3)
C48 C47 H47 116.6
C46 C47 H47 116.6
O4 C48 C47 126.0(3)
O4 C48 C50 115.7(3)
C47 C48 C50 118.2(3)
C6 N2 C10 118.2(3)
C6 N2 Ni1 115.2(2)
C10 N2 Ni1 126.6(2)
C35 N6 C31 118.9(3)
C35 N6 Ni2 126.6(3)
C31 N6 Ni2 114.4(2)
C11 N3 C15 118.4(3)
C11 N3 Ni1 126.6(3)
C15 N3 Ni1 114.9(2)
C20 N4 C16 118.8(3)
C20 N4 Ni1 125.2(2)
C16 N4 Ni1 114.8(2)
N1 C5 C4 121.5(3)
N1 C5 C6 114.8(3)
C4 C5 C6 123.7(3)
C26 N5 C30 118.7(3)
C26 N5 Ni2 125.4(3)
C30 N5 Ni2 114.4(2)
C1 N1 C5 118.4(3)
C1 N1 Ni1 125.6(3)
C5 N1 Ni1 114.9(2)
C45 N8 C41 118.7(3)
C45 N8 Ni2 125.4(3)
C41 N8 Ni2 115.0(2)
C17 C18 C19 119.3(3)
C17 C18 H18 120.4
C19 C18 H18 120.4
N8 C45 C44 122.9(4)
N8 C45 H45 118.5
C44 C45 H45 118.5
N4 C16 C17 121.5(3)
N4 C16 C15 115.1(3)
C17 C16 C15 123.4(3)
N2 C6 C7 121.9(3)
N2 C6 C5 115.0(3)
C7 C6 C5 123.0(3)
C23 C25 H25A 109.5
C23 C25 H25B 109.5
H25A C25 H25B 109.5
C23 C25 H25C 109.5
H25A C25 H25C 109.5
H25B C25 H25C 109.5
N3 C11 C12 122.6(4)
N3 C11 H11 118.7
C12 C11 H11 118.7
C28 C29 C30 119.3(4)
C28 C29 H29 120.3
C30 C29 H29 120.3
N2 C10 C9 122.8(4)
N2 C10 H10 118.6
C9 C10 H10 118.6
C21 C22 C23 127.1(4)
C21 C22 H22 116.4
C23 C22 H22 116.4
O3 C46 C47 126.3(3)
O3 C46 C49 116.7(3)
C47 C46 C49 116.9(3)
N8 C41 C42 121.5(3)
N8 C41 C40 115.3(3)
C42 C41 C40 123.2(3)
N6 C35 C34 122.9(4)
N6 C35 H35 118.6
C34 C35 H35 118.6
N7 C36 C37 122.2(4)
N7 C36 H36 118.9
C37 C36 H36 118.9
C14 C13 C12 119.5(4)
C14 C13 H13 120.2
C12 C13 H13 120.2
C44 C43 C42 119.3(4)
C44 C43 H43 120.3
C42 C43 H43 120.3
C6 C7 C8 119.1(4)
C6 C7 H7 120.5
C8 C7 H7 120.5
C26 C27 C28 118.7(4)
C26 C27 H27 120.6
C28 C27 H27 120.6
N1 C1 C2 123.2(4)
N1 C1 H1 118.4
C2 C1 H1 118.4
N4 C20 C19 122.5(3)
N4 C20 H20 118.8
C19 C20 H20 118.8
N5 C26 C27 122.8(4)
N5 C26 H26 118.6
C27 C26 H26 118.6
C8 C9 C10 119.0(4)
C8 C9 H9 120.5
C10 C9 H9 120.5
C3 C4 C5 119.2(4)
C3 C4 H4 120.4
C5 C4 H4 120.4
C33 C32 C31 119.9(4)
C33 C32 H32 120.1
C31 C32 H32 120.1
O2 C23 C22 126.3(3)
O2 C23 C25 116.6(3)
C22 C23 C25 117.0(3)
C46 C49 H49A 109.5
C46 C49 H49B 109.5
H49A C49 H49B 109.5
C46 C49 H49C 109.5
H49A C49 H49C 109.5
H49B C49 H49C 109.5
C18 C17 C16 119.3(4)
C18 C17 H17 120.3
C16 C17 H17 120.3
C43 C42 C41 119.0(4)
C43 C42 H42 120.5
C41 C42 H42 120.5
N5 C30 C29 121.6(3)
N5 C30 C31 115.2(3)
C29 C30 C31 123.2(3)
C35 C34 C33 118.2(4)
C35 C34 H34 120.9
C33 C34 H34 120.9
C20 C19 C18 118.6(3)
C20 C19 H19 120.7
C18 C19 H19 120.7
N3 C15 C14 122.1(3)
N3 C15 C16 114.9(3)
C14 C15 C16 122.9(3)
N7 C40 C39 121.6(3)
N7 C40 C41 114.8(3)
C39 C40 C41 123.6(3)
O1 C21 C22 126.0(3)
O1 C21 C24 116.6(3)
C22 C21 C24 117.4(3)
N6 C31 C32 121.3(3)
N6 C31 C30 115.4(3)
C32 C31 C30 123.2(3)
C1 C2 C3 118.1(4)
C1 C2 H2 120.9
C3 C2 H2 120.9
C13 C14 C15 119.0(4)
C13 C14 H14 120.5
C15 C14 H14 120.5
C9 C8 C7 119.0(4)
C9 C8 H8 120.5
C7 C8 H8 120.5
C40 N7 C36 118.5(3)
C40 N7 Ni2 115.0(2)
C36 N7 Ni2 126.5(3)
C45 C44 C43 118.6(4)
C45 C44 H44 120.7
C43 C44 H44 120.7
C13 C12 C11 118.3(4)
C13 C12 H12 120.9
C11 C12 H12 120.9
C32 C33 C34 118.7(4)
C32 C33 H33 120.6
C34 C33 H33 120.6
C29 C28 C27 118.8(4)
C29 C28 H28 120.6
C27 C28 H28 120.6
C48 C50 H50A 109.5
C48 C50 H50B 109.5
H50A C50 H50B 109.5
C48 C50 H50C 109.5
H50A C50 H50C 109.5
H50B C50 H50C 109.5
C21 C24 H24A 109.5
C21 C24 H24B 109.5
H24A C24 H24B 109.5
C21 C24 H24C 109.5
H24A C24 H24C 109.5
H24B C24 H24C 109.5
C4 C3 C2 119.5(4)
C4 C3 H3 120.2
C2 C3 H3 120.2
Cl2 C51 Cl1 111.6(3)
Cl2 C51 H51A 109.3
Cl1 C51 H51A 109.3
Cl2 C51 H51B 109.3
Cl1 C51 H51B 109.3
H51A C51 H51B 108.0
Cl3 C52 Cl4 113.3(4)
Cl3 C52 H52A 108.9
Cl4 C52 H52A 108.9
Cl3 C52 H52B 108.9
Cl4 C52 H52B 108.9
H52A C52 H52B 107.7
C40 C39 C38 119.7(3)
C40 C39 H39 120.2
C38 C39 H39 120.2
C38 C37 C36 119.4(4)
C38 C37 H37 120.3
C36 C37 H37 120.3
C37 C38 C39 118.7(4)
C37 C38 H38 120.7
C39 C38 H38 120.7
Cl5 C53 Cl6 110.5(3)
Cl5 C53 H53A 109.5
Cl6 C53 H53A 109.5
Cl5 C53 H53B 109.5
Cl6 C53 H53B 109.5
H53A C53 H53B 108.1

loop_
_geom_bond_atom_site_label_1
_geom_bond_atom_site_label_2
_geom_bond_distance
Ni1 O1 2.036(2)
Ni1 O2 2.046(2)
Ni1 N2 2.068(3)
Ni1 N1 2.067(3)
Ni1 N4 2.070(3)
Ni1 N3 2.079(3)
Ni2 O3 2.044(2)
Ni2 O4 2.044(2)
Ni2 N8 2.064(3)
Ni2 N5 2.067(3)
Ni2 N7 2.077(3)
Ni2 N6 2.088(3)
F6 P1 1.589(3)
O3 C46 1.269(4)
P1 F5 1.599(2)
P1 F1 1.602(2)
P1 F2 1.603(2)
P1 F4 1.609(2)
P1 F3 1.612(3)
P2 F7 1.592(3)
P2 F10 1.595(2)
P2 F11 1.595(3)
P2 F8 1.597(3)
P2 F9 1.605(2)
P2 F12 1.605(2)
O1 C21 1.270(4)
O2 C23 1.270(4)
O4 C48 1.285(4)
C47 C48 1.392(5)
C47 C46 1.402(5)
C47 H47 0.9500
C48 C50 1.511(5)
N2 C6 1.349(5)
N2 C10 1.353(5)
N6 C35 1.334(5)
N6 C31 1.346(5)
N3 C11 1.333(5)
N3 C15 1.351(5)
N4 C20 1.345(5)
N4 C16 1.348(5)
C5 N1 1.352(5)
C5 C4 1.392(5)
C5 C6 1.490(5)
N5 C26 1.334(5)
N5 C30 1.354(5)
N1 C1 1.338(5)
N8 C45 1.340(5)
N8 C41 1.349(5)
C18 C17 1.375(5)
C18 C19 1.388(5)
C18 H18 0.9500
C45 C44 1.375(5)
C45 H45 0.9500
C16 C17 1.392(5)
C16 C15 1.493(5)
C6 C7 1.385(5)
C25 C23 1.510(5)
C25 H25A 0.9800
C25 H25B 0.9800
C25 H25C 0.9800
C11 C12 1.391(5)
C11 H11 0.9500
C29 C28 1.387(5)
C29 C30 1.389(5)
C29 H29 0.9500
C10 C9 1.381(5)
C10 H10 0.9500
C22 C21 1.399(5)
C22 C23 1.400(5)
C22 H22 0.9500
C46 C49 1.517(5)
C41 C42 1.390(5)
C41 C40 1.490(5)
C35 C34 1.380(6)
C35 H35 0.9500
C36 N7 1.352(5)
C36 C37 1.383(5)
C36 H36 0.9500
C13 C14 1.375(6)
C13 C12 1.382(6)
C13 H13 0.9500
C43 C44 1.383(6)
C43 C42 1.384(5)
C43 H43 0.9500
C7 C8 1.402(5)
C7 H7 0.9500
C27 C26 1.385(5)
C27 C28 1.389(6)
C27 H27 0.9500
C1 C2 1.383(5)
C1 H1 0.9500
C20 C19 1.382(5)
C20 H20 0.9500
C26 H26 0.9500
C9 C8 1.372(6)
C9 H9 0.9500
C4 C3 1.375(6)
C4 H4 0.9500
C32 C33 1.372(6)
C32 C31 1.383(5)
C32 H32 0.9500
C49 H49A 0.9800
C49 H49B 0.9800
C49 H49C 0.9800
C17 H17 0.9500
C42 H42 0.9500
C30 C31 1.487(5)
C34 C33 1.400(6)
C34 H34 0.9500
C19 H19 0.9500
C15 C14 1.380(5)
C40 N7 1.350(5)
C40 C39 1.381(5)
C21 C24 1.513(5)
C2 C3 1.386(6)
C2 H2 0.9500
C14 H14 0.9500
C8 H8 0.9500
C44 H44 0.9500
C12 H12 0.9500
C33 H33 0.9500
C28 H28 0.9500
C50 H50A 0.9800
C50 H50B 0.9800
C50 H50C 0.9800
C24 H24A 0.9800
C24 H24B 0.9800
C24 H24C 0.9800
C3 H3 0.9500
Cl1 C51 1.768(5)
Cl2 C51 1.768(5)
C51 H51A 0.9900
C51 H51B 0.9900
Cl3 C52 1.745(6)
Cl4 C52 1.752(6)
C52 H52A 0.9900
C52 H52B 0.9900
C39 C38 1.392(5)
C39 H39 0.9500
C37 C38 1.372(6)
C37 H37 0.9500
C38 H38 0.9500
Cl6 C53 1.756(5)
Cl5 C53 1.752(5)
C53 H53A 0.9900
C53 H53B 0.9900
